data_7104819
loop_
_publ_author_name
'Sharma, Nagendra K.'
'Ganesh, Krishna N.'

_publ_section_title
;
 Expanding the repertoire of pyrrolidyl PNA analogues for DNA/RNA
 hybridization selectivity: aminoethylpyrrolidinone PNA (aepone-PNA)
;
_journal_coden_ASTM CHCOFS
_journal_issue 19
_journal_name_full
;
 Chemical Communications (Cambridge, United Kingdom)
;
_journal_page_first 2484
_journal_page_last 2485
_journal_paper_doi 10.1039/b307362a
_journal_year 2003
_chemical_formula_moiety 'C14 H24 N2 O8 S'
_chemical_formula_sum 'C14 H24 N2 O8 S'
_chemical_formula_weight 380.41
_chemical_name_systematic
;
1-(N-Boc-aminoethyl)-4R-O-mesyl-5-one-proline methyl ester
;
_space_group_IT_number 4
_symmetry_cell_setting monoclinic
_symmetry_space_group_name_Hall 'P 2yb'
_symmetry_space_group_name_H-M 'P 1 21 1'
_atom_sites_solution_hydrogens geom
_atom_sites_solution_primary direct
_atom_sites_solution_secondary difmap
_audit_creation_method SHELXL-97
_cell_angle_alpha 90.00
_cell_angle_beta 103.419(8)
_cell_angle_gamma 90.00
_cell_formula_units_Z 4
_cell_length_a 12.739(5)
_cell_length_b 9.294(4)
_cell_length_c 15.994(6)
_cell_measurement_reflns_used 1710
_cell_measurement_temperature 293(2)
_cell_measurement_theta_max 22.512
_cell_measurement_theta_min 2.327
_cell_volume 1841.9(13)
_computing_cell_refinement 'BRUKER SAINT'
_computing_data_collection 'BRUKER SMART'
_computing_data_reduction 'BRUKER SAINT'
_computing_molecular_graphics SHELXTL
_computing_publication_material SHELXTL
_computing_structure_refinement 'SHELXL-97 (Sheldrick, 1997)'
_computing_structure_solution 'SHELXS-97 (Sheldrick, 1990)'
_diffrn_ambient_temperature 293(2)
_diffrn_measured_fraction_theta_full 0.994
_diffrn_measured_fraction_theta_max 0.994
_diffrn_measurement_device 'Bruker Smart APEX'
_diffrn_measurement_device_type 'CCD Area Detector'
_diffrn_measurement_method 'Omega Scan'
_diffrn_radiation_monochromator graphite
_diffrn_radiation_source 'fine-focus sealed tube'
_diffrn_radiation_type MoK\a
_diffrn_radiation_wavelength 0.71073
_diffrn_reflns_av_R_equivalents 0.0354
_diffrn_reflns_av_sigmaI/netI 0.0708
_diffrn_reflns_limit_h_max 15
_diffrn_reflns_limit_h_min -10
_diffrn_reflns_limit_k_max 11
_diffrn_reflns_limit_k_min -10
_diffrn_reflns_limit_l_max 17
_diffrn_reflns_limit_l_min -19
_diffrn_reflns_number 9094
_diffrn_reflns_theta_full 25.00
_diffrn_reflns_theta_max 25.00
_diffrn_reflns_theta_min 1.64
_exptl_absorpt_coefficient_mu 0.219
_exptl_absorpt_correction_T_max 0.9885
_exptl_absorpt_correction_T_min 0.8780
_exptl_absorpt_correction_type multi-scan
_exptl_absorpt_process_details 'Bruker SADABS'
_exptl_crystal_colour Colourless
_exptl_crystal_density_diffrn 1.372
_exptl_crystal_density_method 'not measured'
_exptl_crystal_description 'Thin Plate'
_exptl_crystal_F_000 808
_exptl_crystal_size_max 0.61
_exptl_crystal_size_mid 0.09
_exptl_crystal_size_min 0.05
_refine_diff_density_max 0.238
_refine_diff_density_min -0.163
_refine_diff_density_rms 0.046
_refine_ls_abs_structure_details 'Flack H D (1983), Acta Cryst. A39, 876-881'
_refine_ls_abs_structure_Flack 0.02(9)
_refine_ls_extinction_method none
_refine_ls_goodness_of_fit_ref 1.109
_refine_ls_hydrogen_treatment mixed
_refine_ls_matrix_type full
_refine_ls_number_parameters 469
_refine_ls_number_reflns 6134
_refine_ls_number_restraints 1
_refine_ls_restrained_S_all 1.109
_refine_ls_R_factor_all 0.0816
_refine_ls_R_factor_gt 0.0652
_refine_ls_shift/su_max 0.000
_refine_ls_shift/su_mean 0.000
_refine_ls_structure_factor_coef Fsqd
_refine_ls_weighting_details 'calc w=1/[\s^2^(Fo^2^)+(0.0430P)^2^+0.0000P] where P=(Fo^2^+2Fc^2^)/3'
_refine_ls_weighting_scheme calc
_refine_ls_wR_factor_gt 0.1213
_refine_ls_wR_factor_ref 0.1283
_reflns_number_gt 5029
_reflns_number_total 6134
_reflns_threshold_expression >2sigma(I)
_cod_data_source_file b307362a.txt
_cod_data_source_block 3
_cod_depositor_comments
;
The following automatic conversions were performed:
'_symmetry_cell_setting' value 'Monoclinic' changed to 'monoclinic'
according to '/home/saulius/struct/CIF-dictionaries/cif_core.dic'
dictionary named 'cif_core.dic' version 2.4.1 from
2010-06-29.

'_exptl_absorpt_correction_type' value 'Multiscan' changed to
'multi-scan' according to
'/home/saulius/struct/CIF-dictionaries/cif_core.dic' dictionary named
'cif_core.dic' version 2.4.1 from 2010-06-29.

Automatic conversion script
Id: cif_fix_enum 1527 2010-12-29 10:47:43Z saulius 
;
_cod_original_sg_symbol_H-M P21
_cod_database_code 7104819

loop_
_symmetry_equiv_pos_as_xyz
'x, y, z'
'-x, y+1/2, -z'

loop_
_atom_site_label
_atom_site_type_symbol
_atom_site_fract_x
_atom_site_fract_y
_atom_site_fract_z
_atom_site_U_iso_or_equiv
_atom_site_adp_type
_atom_site_occupancy
_atom_site_symmetry_multiplicity
_atom_site_calc_flag
_atom_site_refinement_flags
_atom_site_disorder_assembly
_atom_site_disorder_group
S1' S 0.31709(9) 1.00915(13) 1.17186(7) 0.0431(3) Uani 1 1 d . . .
S2 S -0.19179(12) 0.97935(16) 0.67419(8) 0.0588(4) Uani 1 1 d . . .
N1 N -0.0993(2) 0.9720(4) 0.3955(2) 0.0364(8) Uani 1 1 d . . .
N1' N 0.4204(3) 1.0374(3) 0.9037(2) 0.0342(8) Uani 1 1 d . . .
N2' N 0.6349(3) 0.9159(4) 0.8993(3) 0.0463(10) Uani 1 1 d . . .
N2 N 0.1212(3) 0.8539(5) 0.4083(2) 0.0469(10) Uani 1 1 d . . .
O1 O -0.0315(2) 1.1272(3) 0.50616(19) 0.0564(9) Uani 1 1 d . . .
O1' O 0.4734(2) 1.1807(3) 1.02271(18) 0.0541(8) Uani 1 1 d . . .
O3 O -0.1197(5) 1.0623(5) 0.7344(3) 0.1213(19) Uani 1 1 d . . .
O8 O -0.2937(3) 1.0347(6) 0.6354(3) 0.1063(17) Uani 1 1 d . . .
O3' O 0.3847(3) 1.1192(4) 1.2150(2) 0.0762(11) Uani 1 1 d . . .
O8' O 0.2068(3) 1.0412(4) 1.1405(2) 0.0681(11) Uani 1 1 d . . .
O4' O 0.2339(3) 1.1051(4) 0.7793(2) 0.0659(10) Uani 1 1 d . . .
O5' O 0.2115(3) 0.8744(4) 0.7449(2) 0.0666(10) Uani 1 1 d . . .
O2' O 0.3653(2) 0.9528(3) 1.09477(17) 0.0517(9) Uani 1 1 d . . .
O2 O -0.1305(3) 0.9391(5) 0.60286(19) 0.0749(12) Uani 1 1 d . . .
O6 O 0.2585(2) 1.0075(4) 0.40627(19) 0.0599(9) Uani 1 1 d . . .
O7 O 0.2722(2) 0.8302(3) 0.50632(18) 0.0501(8) Uani 1 1 d . . .
O7' O 0.7835(2) 0.8856(3) 0.99952(18) 0.0508(8) Uani 1 1 d . . .
O6' O 0.7631(3) 1.0861(4) 0.9153(2) 0.0696(10) Uani 1 1 d . . .
O5 O -0.2609(2) 0.9665(4) 0.2455(2) 0.0578(9) Uani 1 1 d . . .
O4 O -0.3677(3) 0.8502(4) 0.3138(2) 0.0710(10) Uani 1 1 d . . .
C5' C 0.4160(3) 1.0874(5) 0.9808(2) 0.0383(10) Uani 1 1 d . . .
C8' C 0.7314(4) 0.9728(5) 0.9361(3) 0.0433(11) Uani 1 1 d . . .
C8 C 0.2205(4) 0.9073(5) 0.4372(3) 0.0426(11) Uani 1 1 d . . .
C13 C -0.2793(4) 0.8919(5) 0.3101(3) 0.0450(11) Uani 1 1 d . . .
C6 C -0.0284(3) 1.0158(5) 0.3413(2) 0.0413(10) Uani 1 1 d . . .
H6A H 0.0118 1.1000 0.3665 0.050 Uiso 1 1 calc R . .
H6B H -0.0721 1.0435 0.2856 0.050 Uiso 1 1 calc R . .
C5 C -0.0926(3) 1.0310(4) 0.4727(2) 0.0375(10) Uani 1 1 d . . .
C9' C 0.8990(3) 0.9090(6) 1.0386(3) 0.0521(12) Uani 1 1 d . . .
C2 C -0.1778(3) 0.8542(4) 0.3765(3) 0.0406(10) Uani 1 1 d . . .
H2 H -0.1437 0.7708 0.3563 0.049 Uiso 1 1 calc R . .
C2' C 0.3409(3) 0.9276(5) 0.8696(3) 0.0400(10) Uani 1 1 d . . .
H2' H 0.3772 0.8434 0.8525 0.048 Uiso 1 1 calc R . .
C6' C 0.4906(3) 1.0970(5) 0.8524(3) 0.0400(10) Uani 1 1 d . . .
H6'A H 0.5347 1.1723 0.8850 0.048 Uiso 1 1 calc R . .
H6'B H 0.4466 1.1403 0.8009 0.048 Uiso 1 1 calc R . .
C4' C 0.3255(3) 1.0093(5) 1.0095(2) 0.0459(11) Uani 1 1 d . . .
H4' H 0.2644 1.0742 1.0079 0.055 Uiso 1 1 calc R . .
C15' C 0.3362(4) 0.8547(6) 1.2340(3) 0.0648(14) Uani 1 1 d . . .
H15D H 0.4113 0.8294 1.2476 0.097 Uiso 1 1 calc R . .
H15E H 0.2948 0.7775 1.2026 0.097 Uiso 1 1 calc R . .
H15F H 0.3130 0.8715 1.2861 0.097 Uiso 1 1 calc R . .
C7' C 0.5637(3) 0.9848(5) 0.8268(2) 0.0425(10) Uani 1 1 d . . .
H7'A H 0.5194 0.9119 0.7920 0.051 Uiso 1 1 calc R . .
H7'B H 0.6068 1.0303 0.7916 0.051 Uiso 1 1 calc R . .
C9 C 0.3874(3) 0.8538(5) 0.5471(3) 0.0510(12) Uani 1 1 d . . .
C13' C 0.2569(3) 0.9812(5) 0.7938(3) 0.0428(10) Uani 1 1 d . . .
C7 C 0.0507(3) 0.9010(6) 0.3286(3) 0.0513(12) Uani 1 1 d . . .
H7A H 0.0108 0.8188 0.3002 0.062 Uiso 1 1 calc R . .
H7B H 0.0943 0.9383 0.2912 0.062 Uiso 1 1 calc R . .
C11 C 0.4018(4) 1.0009(6) 0.5887(3) 0.0649(14) Uani 1 1 d . . .
H11A H 0.3875 1.0737 0.5450 0.097 Uiso 1 1 calc R . .
H11B H 0.4745 1.0107 0.6221 0.097 Uiso 1 1 calc R . .
H11C H 0.3525 1.0115 0.6255 0.097 Uiso 1 1 calc R . .
C11' C 0.9154(4) 1.0479(6) 1.0883(3) 0.0668(15) Uani 1 1 d . . .
H13D H 0.9007 1.1275 1.0491 0.100 Uiso 1 1 calc R . .
H13E H 0.9886 1.0534 1.1212 0.100 Uiso 1 1 calc R . .
H13F H 0.8673 1.0513 1.1264 0.100 Uiso 1 1 calc R . .
C4 C -0.1769(3) 0.9593(5) 0.5123(2) 0.0440(12) Uani 1 1 d . . .
H4 H -0.2421 1.0187 0.5037 0.053 Uiso 1 1 calc R . .
C3 C -0.2006(4) 0.8189(5) 0.4641(3) 0.0514(12) Uani 1 1 d . . .
H3A H -0.2752 0.7903 0.4583 0.062 Uiso 1 1 calc R . .
H3B H -0.1537 0.7427 0.4927 0.062 Uiso 1 1 calc R . .
C3' C 0.2930(4) 0.8878(5) 0.9462(3) 0.0569(13) Uani 1 1 d . . .
H3'A H 0.2151 0.8799 0.9285 0.068 Uiso 1 1 calc R . .
H3'B H 0.3222 0.7970 0.9712 0.068 Uiso 1 1 calc R . .
C10' C 0.9628(4) 0.9040(7) 0.9692(3) 0.0791(17) Uani 1 1 d . . .
H10F H 0.9490 0.8146 0.9385 0.119 Uiso 1 1 calc R . .
H10D H 1.0385 0.9116 0.9952 0.119 Uiso 1 1 calc R . .
H10E H 0.9413 0.9825 0.9300 0.119 Uiso 1 1 calc R . .
C10 C 0.4560(4) 0.8389(7) 0.4815(3) 0.0823(19) Uani 1 1 d . . .
H10A H 0.4358 0.7529 0.4484 0.123 Uiso 1 1 calc R . .
H10B H 0.5307 0.8335 0.5107 0.123 Uiso 1 1 calc R . .
H10C H 0.4447 0.9208 0.4439 0.123 Uiso 1 1 calc R . .
C14' C 0.1259(5) 0.9120(7) 0.6712(3) 0.094(2) Uani 1 1 d . . .
H14F H 0.0644 0.9459 0.6905 0.140 Uiso 1 1 calc R . .
H14E H 0.1060 0.8287 0.6356 0.140 Uiso 1 1 calc R . .
H14D H 0.1506 0.9862 0.6387 0.140 Uiso 1 1 calc R . .
C14 C -0.3527(4) 0.9984(7) 0.1752(3) 0.0693(15) Uani 1 1 d . . .
H14A H -0.3835 0.9101 0.1494 0.104 Uiso 1 1 calc R . .
H14B H -0.3294 1.0556 0.1329 0.104 Uiso 1 1 calc R . .
H14C H -0.4059 1.0506 0.1967 0.104 Uiso 1 1 calc R . .
C15 C -0.2009(6) 0.8116(7) 0.7196(4) 0.103(2) Uani 1 1 d . . .
H15A H -0.1302 0.7701 0.7371 0.154 Uiso 1 1 calc R . .
H15B H -0.2461 0.7500 0.6781 0.154 Uiso 1 1 calc R . .
H15C H -0.2315 0.8218 0.7688 0.154 Uiso 1 1 calc R . .
C12' C 0.9259(4) 0.7816(7) 1.0982(4) 0.0833(19) Uani 1 1 d . . .
H12E H 0.8854 0.7873 1.1417 0.125 Uiso 1 1 calc R . .
H12F H 1.0017 0.7821 1.1248 0.125 Uiso 1 1 calc R . .
H12D H 0.9078 0.6943 1.0659 0.125 Uiso 1 1 calc R . .
C12 C 0.4104(4) 0.7357(6) 0.6144(4) 0.0822(18) Uani 1 1 d . . .
H12A H 0.3588 0.7407 0.6495 0.123 Uiso 1 1 calc R . .
H12B H 0.4818 0.7479 0.6498 0.123 Uiso 1 1 calc R . .
H12C H 0.4053 0.6436 0.5865 0.123 Uiso 1 1 calc R . .
H3 H 0.093(3) 0.786(5) 0.436(2) 0.045(13) Uiso 1 1 d . . .
H3' H 0.617(3) 0.841(5) 0.921(3) 0.045(14) Uiso 1 1 d . . .

loop_
_atom_site_aniso_label
_atom_site_aniso_U_11
_atom_site_aniso_U_22
_atom_site_aniso_U_33
_atom_site_aniso_U_23
_atom_site_aniso_U_13
_atom_site_aniso_U_12
S1' 0.0451(6) 0.0456(7) 0.0402(6) -0.0040(5) 0.0135(5) 0.0070(6)
S2 0.0772(9) 0.0601(10) 0.0481(7) 0.0026(7) 0.0327(7) -0.0001(7)
N1 0.0331(18) 0.044(2) 0.0316(17) -0.0013(16) 0.0069(14) 0.0025(16)
N1' 0.0367(18) 0.027(2) 0.0374(18) 0.0005(15) 0.0057(15) -0.0005(15)
N2' 0.045(2) 0.036(2) 0.054(2) 0.009(2) 0.0028(19) -0.0045(19)
N2 0.035(2) 0.060(3) 0.045(2) 0.013(2) 0.0086(18) 0.0011(19)
O1 0.051(2) 0.061(2) 0.0552(18) -0.0230(17) 0.0089(16) -0.0140(17)
O1' 0.056(2) 0.057(2) 0.0486(18) -0.0212(16) 0.0115(16) -0.0152(17)
O3 0.185(5) 0.099(4) 0.083(3) -0.037(3) 0.038(3) -0.057(3)
O8 0.098(3) 0.148(5) 0.089(3) 0.033(3) 0.054(3) 0.061(3)
O3' 0.093(3) 0.057(2) 0.077(2) -0.026(2) 0.016(2) -0.009(2)
O8' 0.050(2) 0.088(3) 0.069(2) -0.0037(19) 0.0200(17) 0.0216(19)
O4' 0.071(2) 0.046(2) 0.068(2) 0.0064(19) -0.0101(18) 0.0035(18)
O5' 0.064(2) 0.056(2) 0.064(2) -0.0114(19) -0.0149(18) -0.0137(18)
O2' 0.0563(19) 0.065(2) 0.0345(15) 0.0105(14) 0.0123(14) 0.0179(16)
O2 0.0451(19) 0.139(4) 0.0400(17) 0.010(2) 0.0087(15) 0.017(2)
O6 0.063(2) 0.066(2) 0.0506(18) 0.0208(18) 0.0117(16) -0.0102(19)
O7 0.0453(18) 0.053(2) 0.0469(17) 0.0108(15) -0.0005(15) 0.0024(15)
O7' 0.0418(17) 0.049(2) 0.0543(18) 0.0165(16) -0.0030(15) -0.0032(15)
O6' 0.065(2) 0.061(2) 0.073(2) 0.032(2) -0.0054(18) -0.0182(19)
O5 0.0403(17) 0.068(2) 0.0574(18) 0.0222(18) -0.0040(15) -0.0012(16)
O4 0.041(2) 0.099(3) 0.068(2) 0.010(2) 0.0019(17) -0.0121(19)
C5' 0.036(2) 0.043(3) 0.032(2) 0.002(2) 0.0008(19) 0.012(2)
C8' 0.048(3) 0.041(3) 0.042(2) 0.000(2) 0.010(2) 0.004(2)
C8 0.049(3) 0.049(3) 0.034(2) 0.001(2) 0.017(2) 0.013(2)
C13 0.046(3) 0.042(3) 0.048(3) -0.011(2) 0.010(2) -0.004(2)
C6 0.037(2) 0.052(3) 0.034(2) 0.003(2) 0.0056(18) -0.008(2)
C5 0.032(2) 0.038(3) 0.039(2) -0.006(2) 0.0028(18) 0.006(2)
C9' 0.037(3) 0.065(3) 0.051(3) 0.004(3) 0.002(2) 0.000(2)
C2 0.043(2) 0.031(2) 0.048(2) 0.000(2) 0.010(2) -0.0017(19)
C2' 0.041(2) 0.034(2) 0.044(2) -0.0038(19) 0.008(2) -0.0026(19)
C6' 0.040(2) 0.040(3) 0.040(2) 0.005(2) 0.0088(19) 0.001(2)
C4' 0.042(2) 0.057(3) 0.037(2) 0.007(2) 0.0043(19) 0.005(2)
C15' 0.080(4) 0.066(4) 0.054(3) 0.003(3) 0.028(3) 0.006(3)
C7' 0.041(2) 0.050(3) 0.034(2) 0.007(2) 0.0037(19) -0.002(2)
C9 0.040(3) 0.055(3) 0.051(3) -0.002(2) -0.004(2) 0.004(2)
C13' 0.044(3) 0.044(3) 0.040(2) -0.001(2) 0.010(2) -0.003(2)
C7 0.044(3) 0.072(4) 0.037(2) 0.002(2) 0.008(2) 0.004(2)
C11 0.070(3) 0.059(3) 0.060(3) -0.012(3) 0.003(3) 0.004(3)
C11' 0.060(3) 0.071(4) 0.065(3) -0.010(3) 0.004(3) -0.003(3)
C4 0.032(2) 0.062(3) 0.036(2) 0.006(2) 0.0051(19) 0.007(2)
C3 0.052(3) 0.047(3) 0.052(3) 0.015(2) 0.007(2) -0.009(2)
C3' 0.062(3) 0.066(3) 0.040(2) 0.000(2) 0.006(2) -0.022(3)
C10' 0.064(4) 0.101(5) 0.075(4) -0.002(3) 0.022(3) 0.008(3)
C10 0.045(3) 0.111(5) 0.088(4) -0.029(4) 0.008(3) 0.009(3)
C14' 0.081(4) 0.107(5) 0.071(4) -0.007(4) -0.026(3) -0.022(4)
C14 0.057(3) 0.087(4) 0.055(3) 0.013(3) -0.006(2) -0.005(3)
C15 0.151(6) 0.073(5) 0.111(5) 0.011(4) 0.085(5) -0.010(4)
C12' 0.054(3) 0.086(4) 0.093(4) 0.030(4) -0.018(3) 0.006(3)
C12 0.072(4) 0.067(4) 0.088(4) 0.014(3) -0.022(3) 0.008(3)

loop_
_atom_type_symbol
_atom_type_description
_atom_type_scat_dispersion_real
_atom_type_scat_dispersion_imag
_atom_type_scat_source
C C 0.0033 0.0016 'International Tables Vol C Tables 4.2.6.8 and 6.1.1.4'
H H 0.0000 0.0000 'International Tables Vol C Tables 4.2.6.8 and 6.1.1.4'
N N 0.0061 0.0033 'International Tables Vol C Tables 4.2.6.8 and 6.1.1.4'
O O 0.0106 0.0060 'International Tables Vol C Tables 4.2.6.8 and 6.1.1.4'
S S 0.1246 0.1234 'International Tables Vol C Tables 4.2.6.8 and 6.1.1.4'

loop_
_geom_angle_atom_site_label_1
_geom_angle_atom_site_label_2
_geom_angle_atom_site_label_3
_geom_angle
_geom_angle_site_symmetry_1
_geom_angle_site_symmetry_3
_geom_angle_publ_flag
O8' S1' O3' 117.8(2) . . ?
O8' S1' O2' 109.05(18) . . ?
O3' S1' O2' 108.5(2) . . ?
O8' S1' C15' 112.0(3) . . ?
O3' S1' C15' 109.4(2) . . ?
O2' S1' C15' 98.3(2) . . ?
O3 S2 O8 119.8(3) . . ?
O3 S2 O2 105.9(3) . . ?
O8 S2 O2 109.3(2) . . ?
O3 S2 C15 107.7(3) . . ?
O8 S2 C15 111.7(3) . . ?
O2 S2 C15 100.6(3) . . ?
C5 N1 C6 121.5(3) . . ?
C5 N1 C2 113.1(3) . . ?
C6 N1 C2 125.2(3) . . ?
C5' N1' C2' 114.6(3) . . ?
C5' N1' C6' 123.5(3) . . ?
C2' N1' C6' 121.5(3) . . ?
C8' N2' C7' 121.2(4) . . ?
C8 N2 C7 122.4(4) . . ?
C13' O5' C14' 116.5(4) . . ?
C4' O2' S1' 120.0(3) . . ?
C4 O2 S2 122.8(3) . . ?
C8 O7 C9 121.8(4) . . ?
C8' O7' C9' 119.9(3) . . ?
C13 O5 C14 117.4(4) . . ?
O1' C5' N1' 127.2(4) . . ?
O1' C5' C4' 124.7(4) . . ?
N1' C5' C4' 108.1(4) . . ?
O6' C8' N2' 123.7(4) . . ?
O6' C8' O7' 126.7(4) . . ?
N2' C8' O7' 109.5(4) . . ?
O6 C8 N2 125.6(4) . . ?
O6 C8 O7 125.3(4) . . ?
N2 C8 O7 109.1(4) . . ?
O4 C13 O5 123.2(4) . . ?
O4 C13 C2 123.2(4) . . ?
O5 C13 C2 113.4(4) . . ?
N1 C6 C7 114.2(4) . . ?
O1 C5 N1 127.0(4) . . ?
O1 C5 C4 125.2(4) . . ?
N1 C5 C4 107.8(4) . . ?
O7' C9' C11' 110.7(4) . . ?
O7' C9' C12' 102.1(4) . . ?
C11' C9' C12' 110.9(4) . . ?
O7' C9' C10' 109.6(4) . . ?
C11' C9' C10' 112.3(4) . . ?
C12' C9' C10' 110.8(4) . . ?
N1 C2 C13 113.8(3) . . ?
N1 C2 C3 103.6(3) . . ?
C13 C2 C3 112.3(4) . . ?
N1' C2' C13' 111.9(3) . . ?
N1' C2' C3' 104.0(3) . . ?
C13' C2' C3' 112.6(4) . . ?
N1' C6' C7' 112.7(3) . . ?
O2' C4' C3' 110.1(4) . . ?
O2' C4' C5' 109.5(3) . . ?
C3' C4' C5' 105.3(3) . . ?
N2' C7' C6' 113.5(3) . . ?
O7 C9 C11 109.5(4) . . ?
O7 C9 C12 102.4(4) . . ?
C11 C9 C12 110.9(4) . . ?
O7 C9 C10 110.7(3) . . ?
C11 C9 C10 110.9(5) . . ?
C12 C9 C10 112.1(5) . . ?
O4' C13' O5' 123.9(4) . . ?
O4' C13' C2' 124.9(4) . . ?
O5' C13' C2' 111.3(4) . . ?
N2 C7 C6 113.0(3) . . ?
O2 C4 C3 112.8(4) . . ?
O2 C4 C5 108.1(3) . . ?
C3 C4 C5 104.1(3) . . ?
C4 C3 C2 102.9(3) . . ?
C4' C3' C2' 104.9(3) . . ?

loop_
_geom_bond_atom_site_label_1
_geom_bond_atom_site_label_2
_geom_bond_distance
_geom_bond_site_symmetry_2
_geom_bond_publ_flag
S1' O8' 1.410(3) . ?
S1' O3' 1.410(4) . ?
S1' O2' 1.588(3) . ?
S1' C15' 1.730(5) . ?
S2 O3 1.398(5) . ?
S2 O8 1.400(4) . ?
S2 O2 1.570(3) . ?
S2 C15 1.736(6) . ?
N1 C5 1.336(5) . ?
N1 C6 1.448(5) . ?
N1 C2 1.466(5) . ?
N1' C5' 1.331(5) . ?
N1' C2' 1.452(5) . ?
N1' C6' 1.456(5) . ?
N2' C8' 1.342(5) . ?
N2' C7' 1.446(5) . ?
N2 C8 1.337(6) . ?
N2 C7 1.447(5) . ?
O1 C5 1.224(5) . ?
O1' C5' 1.229(5) . ?
O4' C13' 1.197(5) . ?
O5' C13' 1.313(5) . ?
O5' C14' 1.450(6) . ?
O2' C4' 1.440(5) . ?
O2 C4 1.443(5) . ?
O6 C8 1.207(5) . ?
O7 C8 1.353(5) . ?
O7 C9 1.477(5) . ?
O7' C8' 1.346(5) . ?
O7' C9' 1.476(5) . ?
O6' C8' 1.202(5) . ?
O5 C13 1.310(5) . ?
O5 C14 1.453(5) . ?
O4 C13 1.206(5) . ?
C5' C4' 1.521(6) . ?
C13 C2 1.511(6) . ?
C6 C7 1.514(6) . ?
C5 C4 1.521(6) . ?
C9' C11' 1.505(7) . ?
C9' C12' 1.509(7) . ?
C9' C10' 1.522(6) . ?
C2 C3 1.531(5) . ?
C2' C13' 1.504(6) . ?
C2' C3' 1.534(6) . ?
C6' C7' 1.516(6) . ?
C4' C3' 1.509(6) . ?
C9 C11 1.513(7) . ?
C9 C12 1.518(7) . ?
C9 C10 1.519(6) . ?
C4 C3 1.511(6) . ?

loop_
_geom_torsion_atom_site_label_1
_geom_torsion_atom_site_label_2
_geom_torsion_atom_site_label_3
_geom_torsion_atom_site_label_4
_geom_torsion
_geom_torsion_site_symmetry_1
_geom_torsion_site_symmetry_2
_geom_torsion_site_symmetry_3
_geom_torsion_site_symmetry_4
_geom_torsion_publ_flag
O8' S1' O2' C4' 33.7(4) . . . . ?
O3' S1' O2' C4' -95.7(4) . . . . ?
C15' S1' O2' C4' 150.6(4) . . . . ?
O3 S2 O2 C4 -130.2(4) . . . . ?
O8 S2 O2 C4 0.1(5) . . . . ?
C15 S2 O2 C4 117.8(5) . . . . ?
C2' N1' C5' O1' -179.3(4) . . . . ?
C6' N1' C5' O1' -5.6(6) . . . . ?
C2' N1' C5' C4' 0.2(5) . . . . ?
C6' N1' C5' C4' 173.9(3) . . . . ?
C7' N2' C8' O6' 3.9(7) . . . . ?
C7' N2' C8' O7' -177.5(4) . . . . ?
C9' O7' C8' O6' -13.4(7) . . . . ?
C9' O7' C8' N2' 168.0(4) . . . . ?
C7 N2 C8 O6 7.6(7) . . . . ?
C7 N2 C8 O7 -171.9(4) . . . . ?
C9 O7 C8 O6 -5.9(6) . . . . ?
C9 O7 C8 N2 173.6(3) . . . . ?
C14 O5 C13 O4 -0.4(7) . . . . ?
C14 O5 C13 C2 175.4(4) . . . . ?
C5 N1 C6 C7 112.6(4) . . . . ?
C2 N1 C6 C7 -62.3(5) . . . . ?
C6 N1 C5 O1 1.9(6) . . . . ?
C2 N1 C5 O1 177.3(4) . . . . ?
C6 N1 C5 C4 -179.2(3) . . . . ?
C2 N1 C5 C4 -3.8(5) . . . . ?
C8' O7' C9' C11' 67.5(5) . . . . ?
C8' O7' C9' C12' -174.5(4) . . . . ?
C8' O7' C9' C10' -57.0(5) . . . . ?
C5 N1 C2 C13 107.8(4) . . . . ?
C6 N1 C2 C13 -77.0(5) . . . . ?
C5 N1 C2 C3 -14.5(4) . . . . ?
C6 N1 C2 C3 160.7(4) . . . . ?
O4 C13 C2 N1 -142.7(4) . . . . ?
O5 C13 C2 N1 41.4(5) . . . . ?
O4 C13 C2 C3 -25.4(6) . . . . ?
O5 C13 C2 C3 158.8(4) . . . . ?
C5' N1' C2' C13' 110.9(4) . . . . ?
C6' N1' C2' C13' -62.9(5) . . . . ?
C5' N1' C2' C3' -10.8(5) . . . . ?
C6' N1' C2' C3' 175.3(4) . . . . ?
C5' N1' C6' C7' 124.6(4) . . . . ?
C2' N1' C6' C7' -62.1(5) . . . . ?
S1' O2' C4' C3' -128.0(3) . . . . ?
S1' O2' C4' C5' 116.7(3) . . . . ?
O1' C5' C4' O2' -51.3(6) . . . . ?
N1' C5' C4' O2' 129.2(4) . . . . ?
O1' C5' C4' C3' -169.7(4) . . . . ?
N1' C5' C4' C3' 10.8(5) . . . . ?
C8' N2' C7' C6' -87.2(5) . . . . ?
N1' C6' C7' N2' -60.2(5) . . . . ?
C8 O7 C9 C11 67.3(5) . . . . ?
C8 O7 C9 C12 -174.9(4) . . . . ?
C8 O7 C9 C10 -55.2(6) . . . . ?
C14' O5' C13' O4' -2.4(7) . . . . ?
C14' O5' C13' C2' 177.7(4) . . . . ?
N1' C2' C13' O4' -23.5(6) . . . . ?
C3' C2' C13' O4' 93.2(5) . . . . ?
N1' C2' C13' O5' 156.4(4) . . . . ?
C3' C2' C13' O5' -86.8(4) . . . . ?
C8 N2 C7 C6 -96.5(5) . . . . ?
N1 C6 C7 N2 -59.4(5) . . . . ?
S2 O2 C4 C3 -112.2(4) . . . . ?
S2 O2 C4 C5 133.3(4) . . . . ?
O1 C5 C4 O2 -40.2(6) . . . . ?
N1 C5 C4 O2 140.9(4) . . . . ?
O1 C5 C4 C3 -160.3(4) . . . . ?
N1 C5 C4 C3 20.8(4) . . . . ?
O2 C4 C3 C2 -145.3(3) . . . . ?
C5 C4 C3 C2 -28.4(4) . . . . ?
N1 C2 C3 C4 26.2(4) . . . . ?
C13 C2 C3 C4 -97.1(4) . . . . ?
O2' C4' C3' C2' -134.7(4) . . . . ?
C5' C4' C3' C2' -16.6(5) . . . . ?
N1' C2' C3' C4' 16.6(4) . . . . ?
C13' C2' C3' C4' -104.8(4) . . . . ?
